data_4102946
loop_
_publ_author_name
'Zheng Huang'
'Jianrong (Steve) Zhou'
'John F. Hartwig'

_publ_section_title
;
 N-H Activation of Hydrazines by Iridium(I). Double N-H Activation To Form
 Iridium Aminonitrene Complexes
;
_journal_name_full 'Journal of the American Chemical Society'
_journal_page_first 11458
_journal_page_last 11460
_journal_paper_doi 10.1021/ja1053835
_journal_volume 132
_journal_year 2010
_chemical_formula_moiety 'C31 H51 Ir N2 P2'
_chemical_formula_sum 'C31 H51 Ir N2 P2'
_chemical_formula_weight 705.88
_chemical_name_systematic
; 
? 
;
_space_group_IT_number 2
_symmetry_cell_setting triclinic
_symmetry_space_group_name_Hall '-P 1'
_symmetry_space_group_name_H-M 'P -1'
_atom_sites_solution_hydrogens geom
_atom_sites_solution_primary direct
_atom_sites_solution_secondary difmap
_audit_creation_method SHELXL-97
_audit_update_record
; 
? 
;
_cell_angle_alpha 101.466(5)
_cell_angle_beta 98.835(5)
_cell_angle_gamma 103.297(5)
_cell_formula_units_Z 2
_cell_length_a 10.4919(9)
_cell_length_b 10.6920(8)
_cell_length_c 15.0748(12)
_cell_measurement_reflns_used 4955
_cell_measurement_temperature 193(2)
_cell_measurement_theta_max 25.62
_cell_measurement_theta_min 2.22
_cell_volume 1577.3(2)
_computing_cell_refinement 'SAINT V7.23A (Bruker, 2005)'
_computing_data_collection 'APEX2 V2.0-1 (Bruker, 2004)'
_computing_data_reduction
; 
SAINT V7.23A, XPREP V2005/2, SADABS V2007/4, TWINABS V2007/5 
(Bruker, 2005 & 2007) 
;
_computing_molecular_graphics
; 
SHELXTL V6.12 (Bruker, 2005), CrystalMaker v2.1.3 (CrystalMaker, 1994) 
;
_computing_publication_material 'XCIF V6.12 (Bruker, 2005)'
_computing_structure_refinement 'SHELXTL V6.12 (Bruker, 2005)'
_computing_structure_solution 'SHELXTL V6.12 (Bruker, 2005)'
_diffrn_ambient_temperature 193(2)
_diffrn_measured_fraction_theta_full 0.977
_diffrn_measured_fraction_theta_max 0.977
_diffrn_measurement_device 'Bruker Kappa/ApexII CCD'
_diffrn_measurement_method 'profile data from \f and \w scans'
_diffrn_radiation_monochromator graphite
_diffrn_radiation_source 'fine-focus sealed tube'
_diffrn_radiation_type MoK\a
_diffrn_radiation_wavelength 0.71073
_diffrn_radiation_wavelength_id ba51kas
_diffrn_reflns_av_R_equivalents 0.0885
_diffrn_reflns_av_sigmaI/netI 0.0755
_diffrn_reflns_limit_h_max 12
_diffrn_reflns_limit_h_min -12
_diffrn_reflns_limit_k_max 12
_diffrn_reflns_limit_k_min -12
_diffrn_reflns_limit_l_max 18
_diffrn_reflns_limit_l_min -18
_diffrn_reflns_number 25276
_diffrn_reflns_theta_full 25.51
_diffrn_reflns_theta_max 25.51
_diffrn_reflns_theta_min 2.02
_exptl_absorpt_coefficient_mu 4.355
_exptl_absorpt_correction_T_max 0.7934
_exptl_absorpt_correction_T_min 0.4682
_exptl_absorpt_correction_type integration
_exptl_absorpt_process_details 'SHELXTL/XPREP V2005/2 (Bruker, 2005)'
_exptl_crystal_colour brown
_exptl_crystal_density_diffrn 1.486
_exptl_crystal_density_method 'not measured'
_exptl_crystal_description prism
_exptl_crystal_F_000 716
_exptl_crystal_id ba51kas
_exptl_crystal_preparation
; 
The data crystal was mounted using oil (Parantone-N, Exxon) to a 
0.3 mm cryo-loop (Hampton Research) with the (-1 0 0) scattering 
planes roughly normal to the spindle axis. 
;
_exptl_crystal_size_max 0.286
_exptl_crystal_size_mid 0.189
_exptl_crystal_size_min 0.058
_refine_diff_density_max 1.324
_refine_diff_density_min -1.173
_refine_diff_density_rms 0.142
_refine_ls_extinction_method none
_refine_ls_goodness_of_fit_ref 1.017
_refine_ls_hydrogen_treatment noref
_refine_ls_matrix_type full
_refine_ls_number_parameters 341
_refine_ls_number_reflns 5736
_refine_ls_number_restraints 1
_refine_ls_restrained_S_all 1.017
_refine_ls_R_factor_all 0.0567
_refine_ls_R_factor_gt 0.0350
_refine_ls_shift/su_max 0.001
_refine_ls_shift/su_mean 0.000
_refine_ls_structure_factor_coef Fsqd
_refine_ls_weighting_details 'calc w=1/[\s^2^(Fo^2^)+(0.0269P)^2^+0.0000P] where P=(Fo^2^+2Fc^2^)/3'
_refine_ls_weighting_scheme calc
_refine_ls_wR_factor_gt 0.0651
_refine_ls_wR_factor_ref 0.0709
_reflns_number_gt 4557
_reflns_number_total 5736
_reflns_threshold_expression >2sigma(I)
_cod_data_source_file ja1053835_si_007.cif
_cod_data_source_block ba51kas
_cod_original_sg_symbol_H-M 'P -1 '
_cod_database_code 4102946

loop_
_symmetry_equiv_pos_as_xyz
'x, y, z'
'-x, -y, -z'

loop_
_atom_site_label
_atom_site_type_symbol
_atom_site_fract_x
_atom_site_fract_y
_atom_site_fract_z
_atom_site_U_iso_or_equiv
_atom_site_adp_type
_atom_site_occupancy
_atom_site_symmetry_multiplicity
_atom_site_calc_flag
_atom_site_refinement_flags
Ir1 Ir 0.28471(2) 0.92981(2) 0.249573(16) 0.02291(8) Uani 1 1 d D
H1A H 0.202(5) 0.924(5) 0.1536(19) 0.034 Uiso 1 1 d D
P1 P 0.21304(14) 1.11865(13) 0.28831(10) 0.0262(3) Uani 1 1 d .
P2 P 0.38830(14) 0.79277(13) 0.16628(10) 0.0258(3) Uani 1 1 d .
N1 N 0.3664(4) 0.9265(4) 0.3816(3) 0.0264(11) Uani 1 1 d .
N2 N 0.2970(4) 0.8414(4) 0.4152(3) 0.0276(11) Uani 1 1 d .
C1 C 0.3465(6) 0.8282(6) 0.5090(4) 0.0374(15) Uani 1 1 d .
H1B H 0.4321 0.8949 0.5366 0.056 Uiso 1 1 calc R
H1C H 0.3592 0.7395 0.5053 0.056 Uiso 1 1 calc R
H1D H 0.2811 0.8416 0.5474 0.056 Uiso 1 1 calc R
C2 C 0.1708(5) 0.7577(5) 0.3624(4) 0.0253(13) Uani 1 1 d .
C3 C 0.1356(5) 0.7845(5) 0.2764(4) 0.0266(13) Uani 1 1 d .
C4 C 0.0103(5) 0.7071(5) 0.2238(4) 0.0320(14) Uani 1 1 d .
H4A H -0.0215 0.7221 0.1655 0.038 Uiso 1 1 calc R
C5 C -0.0674(6) 0.6102(6) 0.2547(4) 0.0384(16) Uani 1 1 d .
H5A H -0.1511 0.5584 0.2166 0.046 Uiso 1 1 calc R
C6 C -0.0269(6) 0.5851(5) 0.3409(4) 0.0407(16) Uani 1 1 d .
H6A H -0.0820 0.5171 0.3610 0.049 Uiso 1 1 calc R
C7 C 0.0942(6) 0.6609(5) 0.3960(4) 0.0341(14) Uani 1 1 d .
H7A H 0.1243 0.6473 0.4551 0.041 Uiso 1 1 calc R
C8 C 0.4514(5) 1.0745(5) 0.2391(4) 0.0280(14) Uani 1 1 d .
C9 C 0.4772(6) 1.2082(5) 0.2869(4) 0.0310(14) Uani 1 1 d .
C10 C 0.5934(6) 1.3012(5) 0.2867(4) 0.0386(16) Uani 1 1 d .
H10A H 0.6105 1.3900 0.3214 0.046 Uiso 1 1 calc R
C11 C 0.6844(6) 1.2659(6) 0.2366(5) 0.0436(17) Uani 1 1 d .
H11A H 0.7655 1.3289 0.2381 0.052 Uiso 1 1 calc R
C12 C 0.6561(6) 1.1378(6) 0.1842(4) 0.0403(16) Uani 1 1 d .
H12A H 0.7164 1.1137 0.1473 0.048 Uiso 1 1 calc R
C13 C 0.5413(6) 1.0439(5) 0.1847(4) 0.0309(14) Uani 1 1 d .
C14 C 0.3735(5) 1.2476(5) 0.3360(4) 0.0315(14) Uani 1 1 d .
H14A H 0.3635 1.3342 0.3268 0.038 Uiso 1 1 calc R
H14B H 0.4010 1.2560 0.4032 0.038 Uiso 1 1 calc R
C15 C 0.1184(6) 1.1470(5) 0.3839(4) 0.0342(15) Uani 1 1 d .
C16 C 0.1369(7) 1.2953(5) 0.4293(4) 0.0475(18) Uani 1 1 d .
H16A H 0.0924 1.3026 0.4819 0.071 Uiso 1 1 calc R
H16B H 0.0975 1.3369 0.3837 0.071 Uiso 1 1 calc R
H16C H 0.2327 1.3401 0.4509 0.071 Uiso 1 1 calc R
C17 C 0.1717(7) 1.0861(6) 0.4599(4) 0.0428(16) Uani 1 1 d .
H17A H 0.1369 1.1139 0.5152 0.064 Uiso 1 1 calc R
H17B H 0.2698 1.1159 0.4750 0.064 Uiso 1 1 calc R
H17C H 0.1428 0.9893 0.4385 0.064 Uiso 1 1 calc R
C18 C -0.0321(6) 1.0770(6) 0.3505(4) 0.0441(17) Uani 1 1 d .
H18A H -0.0745 1.0760 0.4040 0.066 Uiso 1 1 calc R
H18B H -0.0440 0.9859 0.3158 0.066 Uiso 1 1 calc R
H18C H -0.0736 1.1248 0.3103 0.066 Uiso 1 1 calc R
C19 C 0.1305(6) 1.1650(5) 0.1835(4) 0.0326(14) Uani 1 1 d .
C20 C 0.0879(6) 1.2951(5) 0.2089(4) 0.0390(16) Uani 1 1 d .
H20A H 0.0573 1.3210 0.1522 0.059 Uiso 1 1 calc R
H20B H 0.1646 1.3655 0.2481 0.059 Uiso 1 1 calc R
H20C H 0.0150 1.2810 0.2425 0.059 Uiso 1 1 calc R
C21 C 0.0091(6) 1.0526(6) 0.1290(4) 0.0403(16) Uani 1 1 d .
H21A H -0.0276 1.0740 0.0719 0.060 Uiso 1 1 calc R
H21B H -0.0592 1.0411 0.1665 0.060 Uiso 1 1 calc R
H21C H 0.0362 0.9704 0.1137 0.060 Uiso 1 1 calc R
C22 C 0.2315(6) 1.1898(6) 0.1207(4) 0.0396(16) Uani 1 1 d .
H22A H 0.1872 1.2065 0.0638 0.059 Uiso 1 1 calc R
H22B H 0.2652 1.1117 0.1051 0.059 Uiso 1 1 calc R
H22C H 0.3064 1.2669 0.1532 0.059 Uiso 1 1 calc R
C23 C 0.5024(6) 0.9071(5) 0.1205(4) 0.0340(14) Uani 1 1 d .
H23A H 0.5835 0.8764 0.1147 0.041 Uiso 1 1 calc R
H23B H 0.4584 0.9099 0.0582 0.041 Uiso 1 1 calc R
C24 C 0.5021(6) 0.7163(5) 0.2349(4) 0.0344(15) Uani 1 1 d .
C25 C 0.4274(7) 0.6311(6) 0.2888(4) 0.0421(17) Uani 1 1 d .
H25A H 0.4915 0.6128 0.3357 0.063 Uiso 1 1 calc R
H25B H 0.3726 0.5474 0.2466 0.063 Uiso 1 1 calc R
H25C H 0.3693 0.6775 0.3191 0.063 Uiso 1 1 calc R
C26 C 0.6091(6) 0.8338(6) 0.3023(4) 0.0466(18) Uani 1 1 d .
H26A H 0.6694 0.8004 0.3422 0.070 Uiso 1 1 calc R
H26B H 0.5656 0.8890 0.3406 0.070 Uiso 1 1 calc R
H26C H 0.6607 0.8867 0.2671 0.070 Uiso 1 1 calc R
C27 C 0.5777(6) 0.6351(6) 0.1768(4) 0.0518(19) Uani 1 1 d .
H27A H 0.6461 0.6128 0.2181 0.078 Uiso 1 1 calc R
H27B H 0.6207 0.6875 0.1377 0.078 Uiso 1 1 calc R
H27C H 0.5144 0.5535 0.1376 0.078 Uiso 1 1 calc R
C28 C 0.2869(6) 0.6651(5) 0.0578(4) 0.0345(15) Uani 1 1 d .
C29 C 0.2145(7) 0.5393(6) 0.0836(5) 0.0509(19) Uani 1 1 d .
H29A H 0.1478 0.4812 0.0297 0.076 Uiso 1 1 calc R
H29B H 0.1697 0.5639 0.1343 0.076 Uiso 1 1 calc R
H29C H 0.2798 0.4926 0.1033 0.076 Uiso 1 1 calc R
C30 C 0.1805(6) 0.7200(6) 0.0105(4) 0.0389(16) Uani 1 1 d .
H30A H 0.1332 0.6577 -0.0487 0.058 Uiso 1 1 calc R
H30B H 0.2232 0.8055 -0.0006 0.058 Uiso 1 1 calc R
H30C H 0.1165 0.7320 0.0504 0.058 Uiso 1 1 calc R
C31 C 0.3714(6) 0.6309(6) -0.0131(4) 0.0444(17) Uani 1 1 d .
H31A H 0.3149 0.5616 -0.0664 0.067 Uiso 1 1 calc R
H31B H 0.4441 0.5990 0.0154 0.067 Uiso 1 1 calc R
H31C H 0.4094 0.7101 -0.0338 0.067 Uiso 1 1 calc R

loop_
_atom_site_aniso_label
_atom_site_aniso_U_11
_atom_site_aniso_U_22
_atom_site_aniso_U_33
_atom_site_aniso_U_23
_atom_site_aniso_U_13
_atom_site_aniso_U_12
Ir1 0.02117(11) 0.01687(12) 0.02826(13) 0.00379(8) 0.00172(9) 0.00408(8)
P1 0.0268(8) 0.0217(8) 0.0297(8) 0.0053(6) 0.0033(7) 0.0084(6)
P2 0.0256(7) 0.0220(8) 0.0284(8) 0.0047(6) 0.0015(7) 0.0075(6)
N1 0.024(2) 0.013(2) 0.038(3) 0.003(2) -0.001(2) 0.005(2)
N2 0.025(2) 0.019(2) 0.033(3) 0.002(2) -0.003(2) 0.004(2)
C1 0.035(3) 0.039(4) 0.035(4) 0.012(3) -0.001(3) 0.006(3)
C2 0.026(3) 0.020(3) 0.028(3) 0.001(2) 0.003(3) 0.008(2)
C3 0.019(3) 0.022(3) 0.041(4) 0.007(3) 0.006(3) 0.009(2)
C4 0.024(3) 0.030(3) 0.039(4) 0.008(3) 0.002(3) 0.004(3)
C5 0.025(3) 0.035(4) 0.042(4) -0.004(3) -0.002(3) -0.002(3)
C6 0.037(4) 0.023(3) 0.058(4) 0.010(3) 0.016(3) -0.002(3)
C7 0.030(3) 0.032(3) 0.038(4) 0.008(3) 0.005(3) 0.006(3)
C8 0.025(3) 0.023(3) 0.035(3) 0.009(3) -0.001(3) 0.007(2)
C9 0.030(3) 0.030(3) 0.032(3) 0.012(3) 0.000(3) 0.006(3)
C10 0.031(3) 0.020(3) 0.059(4) 0.013(3) 0.000(3) -0.002(3)
C11 0.028(3) 0.033(4) 0.068(5) 0.022(3) 0.011(3) -0.003(3)
C12 0.033(3) 0.036(4) 0.057(4) 0.021(3) 0.016(3) 0.006(3)
C13 0.031(3) 0.024(3) 0.040(4) 0.012(3) 0.007(3) 0.008(3)
C14 0.033(3) 0.019(3) 0.037(3) 0.002(3) 0.003(3) 0.003(2)
C15 0.043(4) 0.032(3) 0.031(3) 0.010(3) 0.008(3) 0.017(3)
C16 0.060(5) 0.033(4) 0.051(4) 0.000(3) 0.018(4) 0.022(3)
C17 0.054(4) 0.043(4) 0.032(4) 0.007(3) 0.009(3) 0.016(3)
C18 0.036(4) 0.053(4) 0.050(4) 0.019(3) 0.010(3) 0.018(3)
C19 0.033(3) 0.031(3) 0.033(3) 0.002(3) 0.002(3) 0.018(3)
C20 0.048(4) 0.029(3) 0.048(4) 0.018(3) 0.009(3) 0.019(3)
C21 0.037(4) 0.050(4) 0.033(3) 0.009(3) -0.001(3) 0.017(3)
C22 0.044(4) 0.042(4) 0.039(4) 0.016(3) 0.004(3) 0.020(3)
C23 0.032(3) 0.034(3) 0.039(4) 0.009(3) 0.012(3) 0.012(3)
C24 0.039(4) 0.033(3) 0.033(3) 0.004(3) 0.001(3) 0.021(3)
C25 0.060(4) 0.029(3) 0.040(4) 0.013(3) 0.003(3) 0.021(3)
C26 0.033(3) 0.055(4) 0.043(4) 0.000(3) -0.011(3) 0.016(3)
C27 0.047(4) 0.066(5) 0.051(4) 0.006(4) 0.005(4) 0.041(4)
C28 0.039(3) 0.031(3) 0.030(3) 0.000(3) -0.001(3) 0.014(3)
C29 0.050(4) 0.034(4) 0.056(4) 0.000(3) -0.006(4) 0.007(3)
C30 0.036(3) 0.036(4) 0.035(3) -0.003(3) -0.007(3) 0.011(3)
C31 0.050(4) 0.046(4) 0.032(4) -0.007(3) 0.001(3) 0.022(3)

loop_
_atom_type_symbol
_atom_type_description
_atom_type_scat_dispersion_real
_atom_type_scat_dispersion_imag
_atom_type_scat_source
C C 0.0033 0.0016 'International Tables Vol C Tables 4.2.6.8 and 6.1.1.4'
H H 0.0000 0.0000 'International Tables Vol C Tables 4.2.6.8 and 6.1.1.4'
N N 0.0061 0.0033 'International Tables Vol C Tables 4.2.6.8 and 6.1.1.4'
P P 0.1023 0.0942 'International Tables Vol C Tables 4.2.6.8 and 6.1.1.4'
Ir Ir -1.4442 7.9887 'International Tables Vol C Tables 4.2.6.8 and 6.1.1.4'

loop_
_exptl_crystal_face_index_h
_exptl_crystal_face_index_k
_exptl_crystal_face_index_l
_exptl_crystal_face_perp_dist
1.00 -1.00 0.00 0.1140
0.00 1.00 0.00 0.0850
0.00 -1.00 0.00 0.1290
0.00 0.00 -1.00 0.0290
0.00 0.00 1.00 0.0240
-1.00 2.00 0.00 0.1100
-3.00 0.00 1.00 0.0880
2.00 0.00 -1.00 0.0650

loop_
_geom_angle_atom_site_label_1
_geom_angle_atom_site_label_2
_geom_angle_atom_site_label_3
_geom_angle
N1 Ir1 C3 78.47(19)
N1 Ir1 C8 93.82(19)
C3 Ir1 C8 172.15(19)
N1 Ir1 P2 99.89(12)
C3 Ir1 P2 98.49(14)
C8 Ir1 P2 81.25(15)
N1 Ir1 P1 97.26(11)
C3 Ir1 P1 102.70(14)
C8 Ir1 P1 79.55(14)
P2 Ir1 P1 154.98(5)
N1 Ir1 H1A 171(2)
C3 Ir1 H1A 93.5(19)
C8 Ir1 H1A 94.3(19)
P2 Ir1 H1A 84.6(18)
P1 Ir1 H1A 81.0(17)
C14 P1 C15 101.9(3)
C14 P1 C19 106.0(3)
C15 P1 C19 109.5(2)
C14 P1 Ir1 101.84(17)
C15 P1 Ir1 122.68(18)
C19 P1 Ir1 112.70(17)
C23 P2 C24 103.8(3)
C23 P2 C28 102.4(3)
C24 P2 C28 109.4(2)
C23 P2 Ir1 102.70(18)
C24 P2 Ir1 116.67(19)
C28 P2 Ir1 119.22(19)
N2 N1 Ir1 115.2(3)
N1 N2 C2 120.2(4)
N1 N2 C1 120.1(4)
C2 N2 C1 119.7(5)
N2 C1 H1B 109.5
N2 C1 H1C 109.5
H1B C1 H1C 109.5
N2 C1 H1D 109.5
H1B C1 H1D 109.5
H1C C1 H1D 109.5
C7 C2 C3 125.3(5)
C7 C2 N2 121.7(5)
C3 C2 N2 113.1(5)
C2 C3 C4 114.7(5)
C2 C3 Ir1 112.9(4)
C4 C3 Ir1 132.4(4)
C5 C4 C3 121.5(5)
C5 C4 H4A 119.3
C3 C4 H4A 119.3
C4 C5 C6 121.9(5)
C4 C5 H5A 119.1
C6 C5 H5A 119.1
C7 C6 C5 118.7(6)
C7 C6 H6A 120.6
C5 C6 H6A 120.6
C6 C7 C2 118.0(5)
C6 C7 H7A 121.0
C2 C7 H7A 121.0
C13 C8 C9 116.7(5)
C13 C8 Ir1 122.0(4)
C9 C8 Ir1 121.3(4)
C10 C9 C8 121.1(6)
C10 C9 C14 120.9(5)
C8 C9 C14 118.0(5)
C11 C10 C9 120.5(5)
C11 C10 H10A 119.7
C9 C10 H10A 119.7
C12 C11 C10 119.0(6)
C12 C11 H11A 120.5
C10 C11 H11A 120.5
C11 C12 C13 120.9(6)
C11 C12 H12A 119.5
C13 C12 H12A 119.5
C12 C13 C8 121.4(5)
C12 C13 C23 121.3(6)
C8 C13 C23 117.2(5)
C9 C14 P1 108.3(4)
C9 C14 H14A 110.0
P1 C14 H14A 110.0
C9 C14 H14B 110.0
P1 C14 H14B 110.0
H14A C14 H14B 108.4
C17 C15 C18 107.1(5)
C17 C15 C16 106.8(5)
C18 C15 C16 109.2(5)
C17 C15 P1 107.8(4)
C18 C15 P1 111.6(4)
C16 C15 P1 113.9(4)
C15 C16 H16A 109.5
C15 C16 H16B 109.5
H16A C16 H16B 109.5
C15 C16 H16C 109.5
H16A C16 H16C 109.5
H16B C16 H16C 109.5
C15 C17 H17A 109.5
C15 C17 H17B 109.5
H17A C17 H17B 109.5
C15 C17 H17C 109.5
H17A C17 H17C 109.5
H17B C17 H17C 109.5
C15 C18 H18A 109.5
C15 C18 H18B 109.5
H18A C18 H18B 109.5
C15 C18 H18C 109.5
H18A C18 H18C 109.5
H18B C18 H18C 109.5
C21 C19 C22 108.8(5)
C21 C19 C20 109.7(4)
C22 C19 C20 106.2(5)
C21 C19 P1 110.2(4)
C22 C19 P1 109.0(4)
C20 C19 P1 112.8(4)
C19 C20 H20A 109.5
C19 C20 H20B 109.5
H20A C20 H20B 109.5
C19 C20 H20C 109.5
H20A C20 H20C 109.5
H20B C20 H20C 109.5
C19 C21 H21A 109.5
C19 C21 H21B 109.5
H21A C21 H21B 109.5
C19 C21 H21C 109.5
H21A C21 H21C 109.5
H21B C21 H21C 109.5
C19 C22 H22A 109.5
C19 C22 H22B 109.5
H22A C22 H22B 109.5
C19 C22 H22C 109.5
H22A C22 H22C 109.5
H22B C22 H22C 109.5
C13 C23 P2 109.6(4)
C13 C23 H23A 109.8
P2 C23 H23A 109.8
C13 C23 H23B 109.8
P2 C23 H23B 109.8
H23A C23 H23B 108.2
C25 C24 C26 109.6(5)
C25 C24 C27 109.0(5)
C26 C24 C27 106.5(5)
C25 C24 P2 111.6(4)
C26 C24 P2 105.5(4)
C27 C24 P2 114.5(4)
C24 C25 H25A 109.5
C24 C25 H25B 109.5
H25A C25 H25B 109.5
C24 C25 H25C 109.5
H25A C25 H25C 109.5
H25B C25 H25C 109.5
C24 C26 H26A 109.5
C24 C26 H26B 109.5
H26A C26 H26B 109.5
C24 C26 H26C 109.5
H26A C26 H26C 109.5
H26B C26 H26C 109.5
C24 C27 H27A 109.5
C24 C27 H27B 109.5
H27A C27 H27B 109.5
C24 C27 H27C 109.5
H27A C27 H27C 109.5
H27B C27 H27C 109.5
C30 C28 C31 106.7(5)
C30 C28 C29 107.7(5)
C31 C28 C29 110.4(5)
C30 C28 P2 109.2(4)
C31 C28 P2 113.0(4)
C29 C28 P2 109.7(4)
C28 C29 H29A 109.5
C28 C29 H29B 109.5
H29A C29 H29B 109.5
C28 C29 H29C 109.5
H29A C29 H29C 109.5
H29B C29 H29C 109.5
C28 C30 H30A 109.5
C28 C30 H30B 109.5
H30A C30 H30B 109.5
C28 C30 H30C 109.5
H30A C30 H30C 109.5
H30B C30 H30C 109.5
C28 C31 H31A 109.5
C28 C31 H31B 109.5
H31A C31 H31B 109.5
C28 C31 H31C 109.5
H31A C31 H31C 109.5
H31B C31 H31C 109.5

loop_
_geom_bond_atom_site_label_1
_geom_bond_atom_site_label_2
_geom_bond_distance
Ir1 N1 2.053(4)
Ir1 C3 2.086(6)
Ir1 C8 2.101(6)
Ir1 P2 2.3076(14)
Ir1 P1 2.3125(13)
Ir1 H1A 1.548(19)
P1 C14 1.849(6)
P1 C15 1.887(6)
P1 C19 1.893(5)
P2 C23 1.822(6)
P2 C24 1.889(5)
P2 C28 1.892(5)
N1 N2 1.267(6)
N2 C2 1.427(6)
N2 C1 1.475(7)
C1 H1B 0.9800
C1 H1C 0.9800
C1 H1D 0.9800
C2 C7 1.387(8)
C2 C3 1.397(7)
C3 C4 1.400(7)
C4 C5 1.369(8)
C4 H4A 0.9500
C5 C6 1.401(8)
C5 H5A 0.9500
C6 C7 1.377(8)
C6 H6A 0.9500
C7 H7A 0.9500
C8 C13 1.394(8)
C8 C9 1.410(7)
C9 C10 1.385(8)
C9 C14 1.497(8)
C10 C11 1.379(8)
C10 H10A 0.9500
C11 C12 1.378(8)
C11 H11A 0.9500
C12 C13 1.381(8)
C12 H12A 0.9500
C13 C23 1.511(7)
C14 H14A 0.9900
C14 H14B 0.9900
C15 C17 1.522(7)
C15 C18 1.540(8)
C15 C16 1.551(7)
C16 H16A 0.9800
C16 H16B 0.9800
C16 H16C 0.9800
C17 H17A 0.9800
C17 H17B 0.9800
C17 H17C 0.9800
C18 H18A 0.9800
C18 H18B 0.9800
C18 H18C 0.9800
C19 C21 1.524(8)
C19 C22 1.539(8)
C19 C20 1.551(7)
C20 H20A 0.9800
C20 H20B 0.9800
C20 H20C 0.9800
C21 H21A 0.9800
C21 H21B 0.9800
C21 H21C 0.9800
C22 H22A 0.9800
C22 H22B 0.9800
C22 H22C 0.9800
C23 H23A 0.9900
C23 H23B 0.9900
C24 C25 1.506(9)
C24 C26 1.537(8)
C24 C27 1.542(8)
C25 H25A 0.9800
C25 H25B 0.9800
C25 H25C 0.9800
C26 H26A 0.9800
C26 H26B 0.9800
C26 H26C 0.9800
C27 H27A 0.9800
C27 H27B 0.9800
C27 H27C 0.9800
C28 C30 1.524(7)
C28 C31 1.532(8)
C28 C29 1.539(9)
C29 H29A 0.9800
C29 H29B 0.9800
C29 H29C 0.9800
C30 H30A 0.9800
C30 H30B 0.9800
C30 H30C 0.9800
C31 H31A 0.9800
C31 H31B 0.9800
C31 H31C 0.9800
